data_2230871
loop_
_publ_author_name
'Liu, Shi-Yong'
'Guo, Qin-Qin'
'Hao, Yu-Mei'
'Wang, Xiao-Ling'

_publ_section_title
;
 (<i>E</i>)-<i>N</i>'-[(2-Hydroxynaphthalen-1-yl)methylidene]nicotinohydrazide
;
_journal_coeditor_code SJ5164
_journal_issue 7
_journal_name_full 'Acta Crystallographica Section E'
_journal_page_first o1756
_journal_paper_doi 10.1107/S1600536811023257
_journal_volume 67
_journal_year 2011
_chemical_formula_iupac 'C17 H13 N3 O2'
_chemical_formula_moiety 'C17 H13 N3 O2'
_chemical_formula_sum 'C17 H13 N3 O2'
_chemical_formula_weight 291.30
_chemical_name_systematic
;
(<i>E</i>)-<i>N</i>'-[(2-Hydroxynaphthalen-1-yl)methylidene]nicotinohydrazide
;
_space_group_IT_number 19
_symmetry_cell_setting orthorhombic
_symmetry_space_group_name_Hall 'P 2ac 2ab'
_symmetry_space_group_name_H-M 'P 21 21 21'
_atom_sites_solution_hydrogens geom
_atom_sites_solution_primary direct
_atom_sites_solution_secondary difmap
_audit_creation_method SHELXL-97
_cell_angle_alpha 90.00
_cell_angle_beta 90.00
_cell_angle_gamma 90.00
_cell_formula_units_Z 4
_cell_length_a 6.253(2)
_cell_length_b 12.335(4)
_cell_length_c 18.511(7)
_cell_measurement_reflns_used 536
_cell_measurement_temperature 298(2)
_cell_measurement_theta_max 24.5
_cell_measurement_theta_min 2.6
_cell_volume 1427.8(8)
_computing_cell_refinement 'SAINT (Bruker, 2007)'
_computing_data_collection 'SMART (Bruker, 2007)'
_computing_data_reduction 'SAINT (Bruker, 2007)'
_computing_molecular_graphics 'SHELXTL (Sheldrick, 2008)'
_computing_publication_material 'SHELXTL (Sheldrick, 2008)'
_computing_structure_refinement 'SHELXTL (Sheldrick, 2008)'
_computing_structure_solution 'SHELXTL (Sheldrick, 2008)'
_diffrn_ambient_temperature 298(2)
_diffrn_measured_fraction_theta_full 1.000
_diffrn_measured_fraction_theta_max 1.000
_diffrn_measurement_device_type 'Bruker SMART CCD area-detector'
_diffrn_measurement_method \w
_diffrn_radiation_monochromator graphite
_diffrn_radiation_source 'fine-focus sealed tube'
_diffrn_radiation_type MoK\a
_diffrn_radiation_wavelength 0.71073
_diffrn_reflns_av_R_equivalents 0.0805
_diffrn_reflns_av_sigmaI/netI 0.0667
_diffrn_reflns_limit_h_max 7
_diffrn_reflns_limit_h_min -7
_diffrn_reflns_limit_k_max 14
_diffrn_reflns_limit_k_min -15
_diffrn_reflns_limit_l_max 20
_diffrn_reflns_limit_l_min -23
_diffrn_reflns_number 8787
_diffrn_reflns_theta_full 27.00
_diffrn_reflns_theta_max 27.00
_diffrn_reflns_theta_min 1.98
_diffrn_standards_number 0
_exptl_absorpt_coefficient_mu 0.092
_exptl_absorpt_correction_T_max 0.9837
_exptl_absorpt_correction_T_min 0.9819
_exptl_absorpt_correction_type multi-scan
_exptl_absorpt_process_details '(SADABS; Bruker, 2001)'
_exptl_crystal_colour colourless
_exptl_crystal_density_diffrn 1.355
_exptl_crystal_density_method 'not measured'
_exptl_crystal_description block
_exptl_crystal_F_000 608
_exptl_crystal_size_max 0.20
_exptl_crystal_size_mid 0.20
_exptl_crystal_size_min 0.18
_refine_diff_density_max 0.131
_refine_diff_density_min -0.130
_refine_ls_extinction_coef 0.020(3)
_refine_ls_extinction_expression Fc^*^=kFc[1+0.001xFc^2^\l^3^/sin(2\q)]^-1/4^
_refine_ls_extinction_method 'SHELXTL (Sheldrick, 2008)'
_refine_ls_goodness_of_fit_ref 0.989
_refine_ls_hydrogen_treatment mixed
_refine_ls_matrix_type full
_refine_ls_number_parameters 204
_refine_ls_number_reflns 1810
_refine_ls_number_restraints 1
_refine_ls_restrained_S_all 0.988
_refine_ls_R_factor_all 0.1265
_refine_ls_R_factor_gt 0.0494
_refine_ls_shift/su_max 0.001
_refine_ls_shift/su_mean 0.000
_refine_ls_structure_factor_coef Fsqd
_refine_ls_weighting_details 'calc w=1/[\s^2^(Fo^2^)+(0.0547P)^2^] where P=(Fo^2^+2Fc^2^)/3'
_refine_ls_weighting_scheme calc
_refine_ls_wR_factor_gt 0.1014
_refine_ls_wR_factor_ref 0.1312
_reflns_number_gt 921
_reflns_number_total 1810
_reflns_threshold_expression I>2\s(I)
_cod_data_source_file sj5164.cif
_cod_data_source_block I
_cod_original_cell_volume 1427.8(9)
_cod_database_code 2230871
_cod_database_fobs_code 2230871

loop_
_symmetry_equiv_pos_as_xyz
'x, y, z'
'-x+1/2, -y, z+1/2'
'-x, y+1/2, -z+1/2'
'x+1/2, -y+1/2, -z'

loop_
_atom_site_type_symbol
_atom_site_label
_atom_site_fract_x
_atom_site_fract_y
_atom_site_fract_z
_atom_site_U_iso_or_equiv
_atom_site_adp_type
_atom_site_calc_flag
_atom_site_refinement_flags
_atom_site_occupancy
_atom_site_symmetry_multiplicity
_atom_site_disorder_assembly
_atom_site_disorder_group
O O1 0.7202(5) 0.4933(3) 0.16836(14) 0.0776(10) Uani d . 1 1 . .
H H1 0.6042 0.5236 0.1638 0.116 Uiso calc R 1 1 . .
O O2 0.2100(5) 0.6667(3) 0.21269(15) 0.0921(11) Uani d . 1 1 . .
N N1 0.4016(5) 0.5735(3) 0.09932(17) 0.0550(9) Uani d . 1 1 . .
N N2 0.2169(6) 0.6340(3) 0.09272(17) 0.0556(9) Uani d D 1 1 . .
N N3 -0.3466(6) 0.8162(3) 0.06814(18) 0.0623(10) Uani d . 1 1 . .
C C1 0.6656(6) 0.4675(3) 0.0409(2) 0.0458(9) Uani d . 1 1 . .
C C2 0.7836(7) 0.4540(3) 0.1040(2) 0.0556(11) Uani d . 1 1 . .
C C3 0.9784(7) 0.3984(3) 0.1031(3) 0.0682(13) Uani d . 1 1 . .
H H3 1.0544 0.3890 0.1459 0.082 Uiso calc R 1 1 . .
C C4 1.0576(7) 0.3579(3) 0.0404(3) 0.0699(13) Uani d . 1 1 . .
H H4 1.1884 0.3220 0.0410 0.084 Uiso calc R 1 1 . .
C C5 0.9465(7) 0.3688(3) -0.0257(3) 0.0577(11) Uani d . 1 1 . .
C C6 1.0301(8) 0.3281(3) -0.0913(3) 0.0772(14) Uani d . 1 1 . .
H H6 1.1625 0.2938 -0.0914 0.093 Uiso calc R 1 1 . .
C C7 0.9201(10) 0.3384(4) -0.1541(3) 0.0875(16) Uani d . 1 1 . .
H H7 0.9771 0.3110 -0.1968 0.105 Uiso calc R 1 1 . .
C C8 0.7219(9) 0.3898(4) -0.1546(2) 0.0768(14) Uani d . 1 1 . .
H H8 0.6467 0.3963 -0.1978 0.092 Uiso calc R 1 1 . .
C C9 0.6364(7) 0.4310(3) -0.0923(2) 0.0609(11) Uani d . 1 1 . .
H H9 0.5034 0.4646 -0.0937 0.073 Uiso calc R 1 1 . .
C C10 0.7465(7) 0.4234(3) -0.0255(2) 0.0501(10) Uani d . 1 1 . .
C C11 0.4700(6) 0.5284(3) 0.0414(2) 0.0498(10) Uani d . 1 1 . .
H H11 0.3917 0.5354 -0.0011 0.060 Uiso calc R 1 1 . .
C C12 0.1344(7) 0.6808(3) 0.1530(2) 0.0592(11) Uani d . 1 1 . .
C C13 -0.0594(7) 0.7491(3) 0.1416(2) 0.0532(11) Uani d . 1 1 . .
C C14 -0.1289(10) 0.8127(4) 0.1977(2) 0.0980(19) Uani d . 1 1 . .
H H14 -0.0557 0.8128 0.2414 0.118 Uiso calc R 1 1 . .
C C15 -0.3062(10) 0.8761(5) 0.1888(3) 0.116(2) Uani d . 1 1 . .
H H15 -0.3548 0.9196 0.2264 0.140 Uiso calc R 1 1 . .
C C16 -0.4116(8) 0.8747(4) 0.1241(2) 0.0704(13) Uani d . 1 1 . .
H H16 -0.5343 0.9167 0.1191 0.085 Uiso calc R 1 1 . .
C C17 -0.1735(7) 0.7550(3) 0.0787(2) 0.0584(11) Uani d . 1 1 . .
H H17 -0.1266 0.7129 0.0402 0.070 Uiso calc R 1 1 . .
H H2 0.165(7) 0.648(3) 0.0485(11) 0.080 Uiso d D 1 1 . .

loop_
_atom_site_aniso_label
_atom_site_aniso_U_11
_atom_site_aniso_U_22
_atom_site_aniso_U_33
_atom_site_aniso_U_12
_atom_site_aniso_U_13
_atom_site_aniso_U_23
O1 0.085(3) 0.085(2) 0.0627(19) 0.008(2) -0.0107(17) 0.0032(16)
O2 0.088(3) 0.135(3) 0.0539(18) 0.046(2) -0.0086(17) -0.0062(18)
N1 0.046(2) 0.0574(19) 0.062(2) 0.0066(18) 0.0041(18) -0.0025(18)
N2 0.048(2) 0.064(2) 0.055(2) 0.0080(19) 0.0020(18) -0.0004(18)
N3 0.055(3) 0.064(2) 0.068(2) 0.004(2) 0.0006(19) -0.0009(18)
C1 0.041(2) 0.041(2) 0.056(2) -0.0007(19) 0.0009(19) 0.0080(18)
C2 0.056(3) 0.048(2) 0.063(3) -0.002(2) -0.006(2) 0.005(2)
C3 0.060(3) 0.063(3) 0.081(3) 0.006(3) -0.019(3) 0.013(3)
C4 0.047(3) 0.045(2) 0.117(4) 0.007(2) -0.008(3) 0.011(3)
C5 0.048(3) 0.038(2) 0.087(3) -0.004(2) 0.006(3) 0.003(2)
C6 0.054(3) 0.061(3) 0.117(4) -0.006(3) 0.031(3) -0.014(3)
C7 0.092(4) 0.081(3) 0.089(4) -0.007(3) 0.028(3) -0.027(3)
C8 0.089(4) 0.078(3) 0.064(3) -0.007(3) 0.005(3) -0.001(2)
C9 0.066(3) 0.061(2) 0.056(2) -0.001(2) 0.004(2) -0.002(2)
C10 0.045(3) 0.041(2) 0.064(3) -0.002(2) 0.007(2) 0.0061(19)
C11 0.050(3) 0.050(2) 0.049(2) 0.001(2) -0.0025(19) 0.002(2)
C12 0.056(3) 0.070(3) 0.052(3) 0.010(3) 0.004(2) -0.001(2)
C13 0.058(3) 0.054(2) 0.047(2) 0.008(2) 0.004(2) 0.0012(19)
C14 0.122(5) 0.121(4) 0.051(3) 0.066(4) -0.008(3) -0.018(3)
C15 0.153(6) 0.144(5) 0.052(3) 0.092(5) 0.008(3) -0.010(3)
C16 0.068(3) 0.074(3) 0.070(3) 0.020(3) 0.011(3) 0.009(3)
C17 0.052(3) 0.063(3) 0.061(3) 0.003(2) 0.001(2) -0.012(2)

loop_
_atom_type_symbol
_atom_type_description
_atom_type_scat_dispersion_real
_atom_type_scat_dispersion_imag
_atom_type_scat_source
C C 0.0033 0.0016 'International Tables Vol C Tables 4.2.6.8 and 6.1.1.4'
H H 0.0000 0.0000 'International Tables Vol C Tables 4.2.6.8 and 6.1.1.4'
N N 0.0061 0.0033 'International Tables Vol C Tables 4.2.6.8 and 6.1.1.4'
O O 0.0106 0.0060 'International Tables Vol C Tables 4.2.6.8 and 6.1.1.4'

loop_
_geom_angle_atom_site_label_1
_geom_angle_atom_site_label_2
_geom_angle_atom_site_label_3
_geom_angle_site_symmetry_1
_geom_angle_site_symmetry_3
_geom_angle
_geom_angle_publ_flag
C2 O1 H1 . . 109.5 ?
C11 N1 N2 . . 116.1(3) ?
C12 N2 N1 . . 118.3(3) ?
C12 N2 H2 . . 122(3) ?
N1 N2 H2 . . 119(3) ?
C16 N3 C17 . . 116.2(4) ?
C2 C1 C11 . . 120.6(4) ?
C2 C1 C10 . . 119.1(4) ?
C11 C1 C10 . . 120.2(4) ?
O1 C2 C1 . . 122.9(4) ?
O1 C2 C3 . . 116.3(4) ?
C1 C2 C3 . . 120.7(4) ?
C4 C3 C2 . . 120.5(4) ?
C4 C3 H3 . . 119.7 ?
C2 C3 H3 . . 119.7 ?
C3 C4 C5 . . 121.8(4) ?
C3 C4 H4 . . 119.1 ?
C5 C4 H4 . . 119.1 ?
C6 C5 C4 . . 121.9(5) ?
C6 C5 C10 . . 119.7(4) ?
C4 C5 C10 . . 118.4(4) ?
C7 C6 C5 . . 121.0(5) ?
C7 C6 H6 . . 119.5 ?
C5 C6 H6 . . 119.5 ?
C6 C7 C8 . . 120.0(5) ?
C6 C7 H7 . . 120.0 ?
C8 C7 H7 . . 120.0 ?
C9 C8 C7 . . 120.7(5) ?
C9 C8 H8 . . 119.7 ?
C7 C8 H8 . . 119.7 ?
C8 C9 C10 . . 121.4(4) ?
C8 C9 H9 . . 119.3 ?
C10 C9 H9 . . 119.3 ?
C9 C10 C5 . . 117.2(4) ?
C9 C10 C1 . . 123.4(4) ?
C5 C10 C1 . . 119.4(4) ?
N1 C11 C1 . . 121.1(4) ?
N1 C11 H11 . . 119.4 ?
C1 C11 H11 . . 119.4 ?
O2 C12 N2 . . 122.6(4) ?
O2 C12 C13 . . 121.8(4) ?
N2 C12 C13 . . 115.6(4) ?
C17 C13 C14 . . 116.6(4) ?
C17 C13 C12 . . 125.1(4) ?
C14 C13 C12 . . 118.3(4) ?
C15 C14 C13 . . 119.6(5) ?
C15 C14 H14 . . 120.2 ?
C13 C14 H14 . . 120.2 ?
C14 C15 C16 . . 119.3(5) ?
C14 C15 H15 . . 120.4 ?
C16 C15 H15 . . 120.4 ?
N3 C16 C15 . . 122.9(5) ?
N3 C16 H16 . . 118.5 ?
C15 C16 H16 . . 118.5 ?
N3 C17 C13 . . 125.4(4) ?
N3 C17 H17 . . 117.3 ?
C13 C17 H17 . . 117.3 ?

loop_
_geom_bond_atom_site_label_1
_geom_bond_atom_site_label_2
_geom_bond_site_symmetry_2
_geom_bond_distance
_geom_bond_publ_flag
O1 C2 . 1.346(4) ?
O1 H1 . 0.8200 ?
O2 C12 . 1.214(4) ?
N1 C11 . 1.282(4) ?
N1 N2 . 1.381(4) ?
N2 C12 . 1.358(5) ?
N2 H2 . 0.898(10) ?
N3 C16 . 1.326(5) ?
N3 C17 . 1.334(5) ?
C1 C2 . 1.392(5) ?
C1 C11 . 1.435(5) ?
C1 C10 . 1.436(5) ?
C2 C3 . 1.398(6) ?
C3 C4 . 1.357(6) ?
C3 H3 . 0.9300 ?
C4 C5 . 1.414(6) ?
C4 H4 . 0.9300 ?
C5 C6 . 1.414(6) ?
C5 C10 . 1.421(5) ?
C6 C7 . 1.357(7) ?
C6 H6 . 0.9300 ?
C7 C8 . 1.393(7) ?
C7 H7 . 0.9300 ?
C8 C9 . 1.370(6) ?
C8 H8 . 0.9300 ?
C9 C10 . 1.417(5) ?
C9 H9 . 0.9300 ?
C11 H11 . 0.9300 ?
C12 C13 . 1.491(6) ?
C13 C17 . 1.367(5) ?
C13 C14 . 1.372(5) ?
C14 C15 . 1.366(6) ?
C14 H14 . 0.9300 ?
C15 C16 . 1.368(6) ?
C15 H15 . 0.9300 ?
C16 H16 . 0.9300 ?
C17 H17 . 0.9300 ?

loop_
_geom_hbond_atom_site_label_D
_geom_hbond_atom_site_label_H
_geom_hbond_atom_site_label_A
_geom_hbond_site_symmetry_A
_geom_hbond_distance_DH
_geom_hbond_distance_HA
_geom_hbond_distance_DA
_geom_hbond_angle_DHA
O1 H1 N1 . 0.82 1.85 2.565(4) 146
N2 H2 N3 4_565 0.898(10) 2.204(19) 3.066(5) 161(4)

loop_
_cod_related_entry_id
_cod_related_entry_database
_cod_related_entry_code
1 ChemSpider 12114746
